data_1521127
loop_
_publ_author_name
'Hatert, F.'
'Keller, P.'
'Lissner, F.'
'Antenucci, D.'
'Fransolet, A.M.'

_publ_section_title
;
 First experimental evidence of alluaudite-like phosphates with high
 Li-content: the (Na1-x Lix) Mn Fe2 (P O4)3 series (x=0 to 1)
;
_journal_name_full 'European Journal of Mineralogy (1,1989-)'
_journal_page_first 847
_journal_page_last 857
_journal_volume 12
_journal_year 2000
_chemical_formula_sum 'Fe1.8 Li0.508 Mn0.908 Na0.712 O11.4 P2.732'
_chemical_name_systematic 'Na0.712 Li0.508 Mn0.908 Fe1.8 (P2.732 O11.4)'
_space_group_IT_number 15
_symmetry_space_group_name_Hall '-C 2yc'
_symmetry_space_group_name_H-M 'C 1 2/c 1'
_cell_angle_alpha 90
_cell_angle_beta 114.67
_cell_angle_gamma 90
_cell_formula_units_Z 4
_cell_length_a 11.988
_cell_length_b 12.5
_cell_length_c 6.392
_cell_volume 870.416
_citation_journal_id_ASTM EJMIER
_cod_data_source_file Hatert_EJMIER_2000_1091.cif
_cod_data_source_block Fe1.8Li0.508Mn0.908Na0.712O11.4P2.732
_cod_original_cell_volume 870.4161
_cod_database_code 1521127

loop_
_symmetry_equiv_pos_as_xyz
x,y,z
-x,y,-z+1/2
-x,-y,-z
x,-y,z-1/2
x+1/2,y+1/2,z
-x+1/2,y+1/2,-z+1/2
-x+1/2,-y+1/2,-z
x+1/2,-y+1/2,z-1/2

loop_
_atom_site_label
_atom_site_type_symbol
_atom_site_fract_x
_atom_site_fract_y
_atom_site_fract_z
_atom_site_occupancy
_atom_site_U_iso_or_equiv
O6 O-2 0.3148 0.5023 0.3772 0.94 0.0
Li1 Li+1 0 -0.0106 0.25 0.508 0.0
O2 O-2 0.0987 0.6375 0.2386 0.95 0.0
P2 P+5 0.24184 0.89185 0.133 0.91 0.0
Fe1 Fe+3 0.2803 0.65277 0.36868 0.9 0.0
Na2 Na+1 0.5 0 0 0.54 0.0
Mn1 Mn+2 0 0.2641 0.25 0.908 0.0
O4 O-2 0.1221 0.3994 0.3096 0.95 0.0
P1 P+5 0 0.71267 0.25 0.912 0.0
O5 O-2 0.2244 0.8221 0.318 0.94 0.0
O1 O-2 0.4525 0.7164 0.5324 0.97 0.0
O3 O-2 0.3284 0.6643 0.1022 0.95 0.0
Na1 Na+1 0 -0.0106 0.25 0.172 0.0
